data_2233260
loop_
_publ_author_name
'Wang, Wen-Zhen'
'Ismayilov, Rayyat Huseyn'
'Lee, Gene-Hsiang'
'Wen, Yuh-Sheng'
'Peng, Shie-Ming'

_publ_section_title
;
 Bis(morpholin-4-ium) tetrachloridocobalt(II)
;
_journal_coeditor_code PK2366
_journal_issue 1
_journal_name_full 'Acta Crystallographica Section E'
_journal_page_first m51
_journal_paper_doi 10.1107/S1600536811053128
_journal_volume 68
_journal_year 2012
_chemical_formula_iupac '(C4 H10 N O)2 [Co Cl4]'
_chemical_formula_moiety '2(C4 H10 N O +), Cl4 Co 2-'
_chemical_formula_sum 'C8 H20 Cl4 Co N2 O2'
_chemical_formula_weight 376.99
_chemical_name_systematic
;
Bis(morpholin-4-ium) tetrachloridocobalt(II)
;
_space_group_IT_number 14
_symmetry_cell_setting monoclinic
_symmetry_space_group_name_Hall '-P 2ybc'
_symmetry_space_group_name_H-M 'P 1 21/c 1'
_atom_sites_solution_hydrogens geom
_atom_sites_solution_primary direct
_atom_sites_solution_secondary difmap
_audit_creation_method SHELXL-97
_cell_angle_alpha 90.00
_cell_angle_beta 94.064(3)
_cell_angle_gamma 90.00
_cell_formula_units_Z 4
_cell_length_a 9.7545(5)
_cell_length_b 15.0283(8)
_cell_length_c 10.4785(5)
_cell_measurement_reflns_used 2047
_cell_measurement_temperature 100(2)
_cell_measurement_theta_max 24.03
_cell_measurement_theta_min 2.37
_cell_volume 1532.22(13)
_computing_cell_refinement 'SAINT (Bruker, 2007)'
_computing_data_collection 'SMART (Bruker, 2007)'
_computing_data_reduction 'SAINT (Bruker, 2007)'
_computing_molecular_graphics 'XP in SHELXTL (Sheldrick, 2008)'
_computing_publication_material 'SHELXTL (Sheldrick, 2008)'
_computing_structure_refinement 'SHELXL97 (Sheldrick, 2008)'
_computing_structure_solution 'SHELXS97 (Sheldrick, 2008)'
_diffrn_ambient_temperature 100(2)
_diffrn_measured_fraction_theta_full 0.983
_diffrn_measured_fraction_theta_max 0.983
_diffrn_measurement_device_type 'Bruker SMART APEX CCD area-detector'
_diffrn_measurement_method '\f and \w scans'
_diffrn_radiation_monochromator graphite
_diffrn_radiation_source 'fine-focus sealed tube'
_diffrn_radiation_type MoK\a
_diffrn_radiation_wavelength 0.71073
_diffrn_reflns_av_R_equivalents 0.0472
_diffrn_reflns_av_sigmaI/netI 0.0520
_diffrn_reflns_limit_h_max 10
_diffrn_reflns_limit_h_min -11
_diffrn_reflns_limit_k_max 17
_diffrn_reflns_limit_k_min -17
_diffrn_reflns_limit_l_max 12
_diffrn_reflns_limit_l_min -12
_diffrn_reflns_number 10714
_diffrn_reflns_theta_full 25.00
_diffrn_reflns_theta_max 25.00
_diffrn_reflns_theta_min 3.07
_diffrn_standards_number 0
_exptl_absorpt_coefficient_mu 1.809
_exptl_absorpt_correction_T_max 0.899
_exptl_absorpt_correction_T_min 0.714
_exptl_absorpt_correction_type multi-scan
_exptl_absorpt_process_details '(SADABS; Bruker, 2001)'
_exptl_crystal_colour blue
_exptl_crystal_density_diffrn 1.634
_exptl_crystal_density_method 'not measured'
_exptl_crystal_description prism
_exptl_crystal_F_000 772
_exptl_crystal_size_max 0.20
_exptl_crystal_size_mid 0.16
_exptl_crystal_size_min 0.06
_refine_diff_density_max 0.315
_refine_diff_density_min -0.319
_refine_ls_extinction_method none
_refine_ls_goodness_of_fit_ref 0.886
_refine_ls_hydrogen_treatment constr
_refine_ls_matrix_type full
_refine_ls_number_parameters 154
_refine_ls_number_reflns 2661
_refine_ls_number_restraints 0
_refine_ls_restrained_S_all 0.886
_refine_ls_R_factor_all 0.0531
_refine_ls_R_factor_gt 0.0302
_refine_ls_shift/su_max 0.001
_refine_ls_shift/su_mean 0.000
_refine_ls_structure_factor_coef Fsqd
_refine_ls_weighting_details 'calc w=1/[\s^2^(Fo^2^)+(0.0120P)^2^+2.9504P] where P=(Fo^2^+2Fc^2^)/3'
_refine_ls_weighting_scheme calc
_refine_ls_wR_factor_gt 0.0523
_refine_ls_wR_factor_ref 0.0586
_reflns_number_gt 2001
_reflns_number_total 2661
_reflns_threshold_expression I>2\s(I)
_cod_data_source_file pk2366.cif
_cod_data_source_block I
_cod_original_sg_symbol_H-M 'P 21/c'
_cod_database_code 2233260
_cod_database_fobs_code 2233260

loop_
_symmetry_equiv_pos_as_xyz
'x, y, z'
'-x, y+1/2, -z+1/2'
'-x, -y, -z'
'x, -y-1/2, z-1/2'

loop_
_atom_site_type_symbol
_atom_site_label
_atom_site_fract_x
_atom_site_fract_y
_atom_site_fract_z
_atom_site_U_iso_or_equiv
_atom_site_adp_type
_atom_site_calc_flag
_atom_site_refinement_flags
_atom_site_occupancy
_atom_site_symmetry_multiplicity
Co Co 0.68020(4) 0.58131(3) 0.71185(4) 0.01425(11) Uani d . 1 1
Cl Cl1 0.49824(8) 0.64671(5) 0.79526(7) 0.01891(18) Uani d . 1 1
Cl Cl2 0.70544(8) 0.43579(5) 0.76441(7) 0.02066(19) Uani d . 1 1
Cl Cl3 0.87551(8) 0.65335(5) 0.78680(7) 0.01802(18) Uani d . 1 1
Cl Cl4 0.65461(8) 0.60624(5) 0.49825(7) 0.01990(19) Uani d . 1 1
O O1 0.0543(2) 0.71540(14) 0.4880(2) 0.0254(6) Uani d . 1 1
N N1 0.3114(2) 0.62863(16) 0.5349(2) 0.0180(6) Uani d . 1 1
H H1A 0.3245 0.5998 0.4592 0.022 Uiso calc R 1 1
H H1B 0.3855 0.6164 0.5914 0.022 Uiso calc R 1 1
C C1 0.1733(3) 0.7481(2) 0.4313(3) 0.0251(8) Uani d . 1 1
H H1C 0.1655 0.8134 0.4207 0.030 Uiso calc R 1 1
H H1D 0.1780 0.7213 0.3454 0.030 Uiso calc R 1 1
C C2 0.3035(3) 0.7266(2) 0.5115(3) 0.0196(7) Uani d . 1 1
H H2C 0.3842 0.7463 0.4667 0.024 Uiso calc R 1 1
H H2D 0.3043 0.7586 0.5942 0.024 Uiso calc R 1 1
C C3 0.1836(3) 0.5950(2) 0.5878(3) 0.0177(7) Uani d . 1 1
H H3A 0.1749 0.6202 0.6742 0.021 Uiso calc R 1 1
H H3B 0.1876 0.5293 0.5954 0.021 Uiso calc R 1 1
C C4 0.0621(3) 0.6215(2) 0.5008(3) 0.0224(8) Uani d . 1 1
H H4A 0.0697 0.5943 0.4155 0.027 Uiso calc R 1 1
H H4B -0.0230 0.5990 0.5356 0.027 Uiso calc R 1 1
O O2 0.7598(2) 0.98715(13) 0.6677(2) 0.0219(5) Uani d . 1 1
N N2 0.8070(3) 0.81133(16) 0.5829(2) 0.0182(6) Uani d . 1 1
H H2A 0.8219 0.7525 0.6039 0.022 Uiso calc R 1 1
H H2B 0.8078 0.8167 0.4955 0.022 Uiso calc R 1 1
C C5 0.8865(3) 0.9630(2) 0.6206(3) 0.0259(8) Uani d . 1 1
H H5A 0.9605 1.0003 0.6622 0.031 Uiso calc R 1 1
H H5B 0.8830 0.9745 0.5274 0.031 Uiso calc R 1 1
C C6 0.9189(3) 0.8666(2) 0.6456(3) 0.0257(8) Uani d . 1 1
H H6A 1.0076 0.8511 0.6108 0.031 Uiso calc R 1 1
H H6B 0.9267 0.8550 0.7388 0.031 Uiso calc R 1 1
C C7 0.6702(3) 0.8394(2) 0.6240(3) 0.0196(7) Uani d . 1 1
H H7A 0.6639 0.8255 0.7157 0.024 Uiso calc R 1 1
H H7B 0.5964 0.8066 0.5742 0.024 Uiso calc R 1 1
C C8 0.6522(3) 0.9378(2) 0.6026(3) 0.0232(8) Uani d . 1 1
H H8A 0.6505 0.9505 0.5099 0.028 Uiso calc R 1 1
H H8B 0.5630 0.9567 0.6332 0.028 Uiso calc R 1 1

loop_
_atom_site_aniso_label
_atom_site_aniso_U_11
_atom_site_aniso_U_22
_atom_site_aniso_U_33
_atom_site_aniso_U_12
_atom_site_aniso_U_13
_atom_site_aniso_U_23
Co 0.0151(2) 0.0141(2) 0.0135(2) 0.00047(19) 0.00119(17) -0.00033(17)
Cl1 0.0197(4) 0.0212(4) 0.0161(4) 0.0040(3) 0.0027(3) -0.0015(3)
Cl2 0.0282(5) 0.0152(4) 0.0190(4) 0.0025(3) 0.0045(3) 0.0005(3)
Cl3 0.0165(4) 0.0196(4) 0.0175(4) -0.0021(3) -0.0015(3) 0.0018(3)
Cl4 0.0242(5) 0.0225(4) 0.0130(4) 0.0032(3) 0.0010(3) 0.0004(3)
O1 0.0180(13) 0.0232(13) 0.0358(14) 0.0090(10) 0.0089(11) 0.0097(10)
N1 0.0140(15) 0.0217(15) 0.0179(14) 0.0042(12) -0.0025(12) -0.0014(11)
C1 0.029(2) 0.0201(18) 0.0277(19) 0.0023(16) 0.0087(17) 0.0110(15)
C2 0.020(2) 0.0171(18) 0.0218(17) -0.0042(14) 0.0053(15) -0.0008(14)
C3 0.0257(19) 0.0131(17) 0.0146(15) -0.0001(14) 0.0036(14) 0.0018(13)
C4 0.0151(18) 0.0252(19) 0.0277(18) 0.0011(15) 0.0066(15) 0.0039(15)
O2 0.0200(13) 0.0208(12) 0.0252(12) -0.0009(10) 0.0033(10) -0.0135(10)
N2 0.0224(16) 0.0127(14) 0.0194(14) 0.0002(12) 0.0002(12) 0.0008(11)
C5 0.024(2) 0.0232(19) 0.031(2) -0.0098(15) 0.0019(16) -0.0087(15)
C6 0.0123(18) 0.028(2) 0.036(2) -0.0012(15) -0.0037(16) -0.0058(15)
C7 0.0169(18) 0.0225(18) 0.0197(17) -0.0057(14) 0.0031(14) -0.0019(14)
C8 0.0177(18) 0.0231(19) 0.0287(19) -0.0009(15) 0.0021(15) -0.0066(15)

loop_
_atom_type_symbol
_atom_type_description
_atom_type_scat_dispersion_real
_atom_type_scat_dispersion_imag
_atom_type_scat_source
C C 0.0033 0.0016 'International Tables Vol C Tables 4.2.6.8 and 6.1.1.4'
H H 0.0000 0.0000 'International Tables Vol C Tables 4.2.6.8 and 6.1.1.4'
N N 0.0061 0.0033 'International Tables Vol C Tables 4.2.6.8 and 6.1.1.4'
O O 0.0106 0.0060 'International Tables Vol C Tables 4.2.6.8 and 6.1.1.4'
Cl Cl 0.1484 0.1585 'International Tables Vol C Tables 4.2.6.8 and 6.1.1.4'
Co Co 0.3494 0.9721 'International Tables Vol C Tables 4.2.6.8 and 6.1.1.4'

loop_
_geom_angle_atom_site_label_1
_geom_angle_atom_site_label_2
_geom_angle_atom_site_label_3
_geom_angle
Cl1 Co Cl2 113.65(3)
Cl1 Co Cl4 106.01(3)
Cl2 Co Cl4 113.73(3)
Cl1 Co Cl3 108.68(3)
Cl2 Co Cl3 107.50(3)
Cl4 Co Cl3 107.00(3)
C1 O1 C4 109.9(2)
C3 N1 C2 111.2(2)
C3 N1 H1A 109.4
C2 N1 H1A 109.4
C3 N1 H1B 109.4
C2 N1 H1B 109.4
H1A N1 H1B 108.0
O1 C1 C2 111.9(2)
O1 C1 H1C 109.2
C2 C1 H1C 109.2
O1 C1 H1D 109.2
C2 C1 H1D 109.2
H1C C1 H1D 107.9
N1 C2 C1 109.5(2)
N1 C2 H2C 109.8
C1 C2 H2C 109.8
N1 C2 H2D 109.8
C1 C2 H2D 109.8
H2C C2 H2D 108.2
N1 C3 C4 109.3(2)
N1 C3 H3A 109.8
C4 C3 H3A 109.8
N1 C3 H3B 109.8
C4 C3 H3B 109.8
H3A C3 H3B 108.3
O1 C4 C3 111.0(3)
O1 C4 H4A 109.4
C3 C4 H4A 109.4
O1 C4 H4B 109.4
C3 C4 H4B 109.4
H4A C4 H4B 108.0
C8 O2 C5 109.5(2)
C6 N2 C7 111.0(2)
C6 N2 H2A 109.4
C7 N2 H2A 109.4
C6 N2 H2B 109.4
C7 N2 H2B 109.4
H2A N2 H2B 108.0
O2 C5 C6 111.5(3)
O2 C5 H5A 109.3
C6 C5 H5A 109.3
O2 C5 H5B 109.3
C6 C5 H5B 109.3
H5A C5 H5B 108.0
N2 C6 C5 108.8(3)
N2 C6 H6A 109.9
C5 C6 H6A 109.9
N2 C6 H6B 109.9
C5 C6 H6B 109.9
H6A C6 H6B 108.3
N2 C7 C8 109.4(2)
N2 C7 H7A 109.8
C8 C7 H7A 109.8
N2 C7 H7B 109.8
C8 C7 H7B 109.8
H7A C7 H7B 108.2
O2 C8 C7 111.6(3)
O2 C8 H8A 109.3
C7 C8 H8A 109.3
O2 C8 H8B 109.3
C7 C8 H8B 109.3
H8A C8 H8B 108.0

loop_
_geom_bond_atom_site_label_1
_geom_bond_atom_site_label_2
_geom_bond_distance
Co Cl1 2.2583(8)
Co Cl2 2.2644(8)
Co Cl4 2.2656(8)
Co Cl3 2.2818(8)
O1 C1 1.428(4)
O1 C4 1.419(4)
N1 C3 1.488(4)
N1 C2 1.494(4)
N1 H1A 0.9200
N1 H1B 0.9200
C1 C2 1.507(4)
C1 H1C 0.9900
C1 H1D 0.9900
C2 H2C 0.9900
C2 H2D 0.9900
C3 C4 1.498(4)
C3 H3A 0.9900
C3 H3B 0.9900
C4 H4A 0.9900
C4 H4B 0.9900
O2 C8 1.420(4)
O2 C5 1.410(4)
N2 C6 1.486(4)
N2 C7 1.492(4)
N2 H2A 0.9200
N2 H2B 0.9200
C5 C6 1.503(4)
C5 H5A 0.9900
C5 H5B 0.9900
C6 H6A 0.9900
C6 H6B 0.9900
C7 C8 1.503(4)
C7 H7A 0.9900
C7 H7B 0.9900
C8 H8A 0.9900
C8 H8B 0.9900

loop_
_geom_hbond_atom_site_label_D
_geom_hbond_atom_site_label_H
_geom_hbond_atom_site_label_A
_geom_hbond_site_symmetry_A
_geom_hbond_distance_DH
_geom_hbond_distance_HA
_geom_hbond_distance_DA
_geom_hbond_angle_DHA
N1 H1A Cl2 3_666 0.92 2.40 3.275(3) 158.5
N1 H1B Cl1 . 0.92 2.38 3.184(2) 146.4
N2 H2A Cl3 . 0.92 2.45 3.232(3) 142.3
N2 H2B Cl3 4_575 0.92 2.37 3.264(3) 163.1
C2 H2C Cl1 4_575 0.99 2.71 3.603(3) 150.5
C3 H3B Cl4 3_666 0.99 2.77 3.556(3) 136.3
C5 H5A Cl3 2_756 0.99 2.83 3.767(3) 158.0
